data_4324201
loop_
_publ_author_name
'Ana C. Coelho'
'Mariela Nolasco'
'Salete S. Balula'
'Margarida M. Antunes'
'Cl\'audia C. L. Pereira'
'Filipe A. Almeida Paz'
'Anabela A. Valente'
'Martyn Pillinger'
'Paulo Ribeiro-Claro'
'Jacek Klinowski'
'Isabel S. Gon\,calves'

_publ_contact_author_address
; Department of Chemistry
  University of Aveiro
  CICECO
  3810-193
  Aveiro
  Portugal
;
_publ_contact_author_email igoncalves@dq.ua.pt
_publ_contact_author_fax '+351 234 370084'
_publ_contact_author_name 'Professor Isabel Goncalves'
_publ_contact_author_phone '+351 234 378190'
_publ_section_title
;
 Chemistry and Catalytic Activity of Molybdenum(VI)-Pyrazolylpyridine
 Complexes in Olefin Epoxidation. Crystal Structures of Monomeric Dioxo,
 Dioxo-\m-oxo, and Oxodiperoxo Derivatives
;
_journal_name_full 'Inorganic Chemistry'
_journal_page_first 525
_journal_page_last 538
_journal_paper_doi 10.1021/ic101384p
_journal_volume 50
_journal_year 2011
_chemical_formula_moiety 'C8 H7 Cl2 Mo N3 O2, C8 H8 N3, Cl'
_chemical_formula_sum 'C16 H15 Cl3 Mo N6 O2'
_chemical_formula_weight 525.63
_chemical_name_systematic
; 
 ? 
;
_space_group_IT_number 15
_symmetry_cell_setting monoclinic
_symmetry_space_group_name_Hall '-C 2yc'
_symmetry_space_group_name_H-M 'C 1 2/c 1'
_atom_sites_solution_hydrogens geom
_atom_sites_solution_primary direct
_atom_sites_solution_secondary difmap
_audit_creation_date '06 February 2010'
_audit_creation_method 'SHELXL-97, manual editing plus enCIFer'
_cell_angle_alpha 90.00
_cell_angle_beta 95.3200(10)
_cell_angle_gamma 90.00
_cell_formula_units_Z 8
_cell_length_a 25.1428(8)
_cell_length_b 8.2630(3)
_cell_length_c 19.8535(7)
_cell_measurement_reflns_used 9606
_cell_measurement_temperature 150(2)
_cell_measurement_theta_max 36.22
_cell_measurement_theta_min 2.77
_cell_volume 4106.9(2)
_computing_cell_refinement 'APEX2 '
_computing_data_collection 'APEX2 (Bruker, 2006)'
_computing_data_reduction 'SAINT+ (Bruker, 1997-2005)'
_computing_molecular_graphics 'DIAMOND (Brandenburg, 2006)'
_computing_publication_material 'SHELXTL '
_computing_structure_refinement 'SHELXTL '
_computing_structure_solution 'SHELXTL (Bruker 2001)'
_diffrn_ambient_temperature 150(2)
_diffrn_measured_fraction_theta_full 0.994
_diffrn_measured_fraction_theta_max 0.994
_diffrn_measurement_device_type 'Bruker X8 Kappa CCD APEX II'
_diffrn_measurement_method 'omega/phi scans'
_diffrn_radiation_monochromator graphite
_diffrn_radiation_source 'fine-focus sealed tube'
_diffrn_radiation_type MoK\a
_diffrn_radiation_wavelength 0.71073
_diffrn_reflns_av_R_equivalents 0.0386
_diffrn_reflns_av_sigmaI/netI 0.0388
_diffrn_reflns_limit_h_max 41
_diffrn_reflns_limit_h_min -41
_diffrn_reflns_limit_k_max 13
_diffrn_reflns_limit_k_min -13
_diffrn_reflns_limit_l_max 28
_diffrn_reflns_limit_l_min -33
_diffrn_reflns_number 42926
_diffrn_reflns_theta_full 36.35
_diffrn_reflns_theta_max 36.35
_diffrn_reflns_theta_min 3.55
_exptl_absorpt_coefficient_mu 1.054
_exptl_absorpt_correction_T_max 0.8665
_exptl_absorpt_correction_T_min 0.8169
_exptl_absorpt_correction_type multi-scan
_exptl_absorpt_process_details
;
 SADABS (Sheldrick, 1997)
;
_exptl_crystal_colour Yellow
_exptl_crystal_density_diffrn 1.700
_exptl_crystal_description Prism
_exptl_crystal_F_000 2096
_exptl_crystal_size_max 0.20
_exptl_crystal_size_mid 0.16
_exptl_crystal_size_min 0.14
_refine_diff_density_max 1.095
_refine_diff_density_min -1.175
_refine_diff_density_rms 0.087
_refine_ls_extinction_method none
_refine_ls_goodness_of_fit_ref 1.052
_refine_ls_hydrogen_treatment mixed
_refine_ls_matrix_type full
_refine_ls_number_parameters 262
_refine_ls_number_reflns 9914
_refine_ls_number_restraints 3
_refine_ls_restrained_S_all 1.052
_refine_ls_R_factor_all 0.0420
_refine_ls_R_factor_gt 0.0313
_refine_ls_shift/su_max 0.003
_refine_ls_shift/su_mean 0.000
_refine_ls_structure_factor_coef Fsqd
_refine_ls_weighting_details 'calc w=1/[\s^2^(Fo^2^)+(0.0203P)^2^+5.2216P] where P=(Fo^2^+2Fc^2^)/3'
_refine_ls_weighting_scheme calc
_refine_ls_wR_factor_gt 0.0725
_refine_ls_wR_factor_ref 0.0762
_reflns_number_gt 8090
_reflns_number_total 9914
_reflns_threshold_expression I>2\s(I)
_cod_data_source_file ic101384p_si_001.cif
_cod_data_source_block 2
_cod_original_sg_symbol_H-M 'C 2/c'
_cod_database_code 4324201

loop_
_symmetry_equiv_pos_as_xyz
'x, y, z'
'-x, y, -z+1/2'
'x+1/2, y+1/2, z'
'-x+1/2, y+1/2, -z+1/2'
'-x, -y, -z'
'x, -y, z-1/2'
'-x+1/2, -y+1/2, -z'
'x+1/2, -y+1/2, z-1/2'

loop_
_atom_site_label
_atom_site_type_symbol
_atom_site_fract_x
_atom_site_fract_y
_atom_site_fract_z
_atom_site_U_iso_or_equiv
_atom_site_adp_type
_atom_site_occupancy
_atom_site_symmetry_multiplicity
_atom_site_calc_flag
_atom_site_refinement_flags
Mo1 Mo 0.896051(4) 0.416064(15) 0.751754(6) 0.01877(3) Uani 1 1 d .
Cl1 Cl 0.876579(16) 0.69544(5) 0.73427(2) 0.02791(8) Uani 1 1 d .
Cl2 Cl 0.883866(15) 0.13796(4) 0.77465(2) 0.02720(8) Uani 1 1 d .
Cl3 Cl 0.865839(17) 0.22998(5) 0.51395(2) 0.03073(8) Uani 1 1 d .
O1 O 0.94282(5) 0.44952(15) 0.81754(7) 0.0293(2) Uani 1 1 d .
O2 O 0.92896(5) 0.39376(15) 0.68153(7) 0.0303(2) Uani 1 1 d .
N1 N 0.80109(5) 0.36616(18) 0.62413(7) 0.0241(2) Uani 1 1 d D
H1 H 0.8214(10) 0.338(3) 0.5967(12) 0.036 Uiso 1 1 d D
N2 N 0.81522(5) 0.38810(15) 0.69039(6) 0.0205(2) Uani 1 1 d .
N3 N 0.82565(5) 0.43725(15) 0.82122(6) 0.0205(2) Uani 1 1 d .
N4 N 0.94521(7) 0.58178(18) 0.52580(8) 0.0329(3) Uani 1 1 d D
H4 H 0.9548(11) 0.489(3) 0.5368(13) 0.049 Uiso 1 1 d D
N5 N 0.97151(6) 0.66115(16) 0.48022(8) 0.0279(3) Uani 1 1 d .
N6 N 0.94372(5) 1.07314(15) 0.42538(7) 0.0211(2) Uani 1 1 d D
H6 H 0.9183(9) 1.099(3) 0.4525(11) 0.032 Uiso 1 1 d D
C1 C 0.74762(7) 0.3723(2) 0.61063(8) 0.0291(3) Uani 1 1 d .
H1A H 0.7284 0.3590 0.5675 0.035 Uiso 1 1 calc R
C2 C 0.72582(6) 0.4012(2) 0.67065(8) 0.0280(3) Uani 1 1 d .
H2 H 0.6891 0.4122 0.6775 0.034 Uiso 1 1 calc R
C3 C 0.76974(5) 0.41087(18) 0.71935(7) 0.0206(2) Uani 1 1 d .
C4 C 0.77471(5) 0.43431(18) 0.79249(7) 0.0209(2) Uani 1 1 d .
C5 C 0.73116(6) 0.4480(2) 0.83010(9) 0.0278(3) Uani 1 1 d .
H5 H 0.6958 0.4490 0.8085 0.033 Uiso 1 1 calc R
C6 C 0.74015(7) 0.4604(2) 0.89987(9) 0.0327(4) Uani 1 1 d .
H6A H 0.7110 0.4692 0.9269 0.039 Uiso 1 1 calc R
C7 C 0.79212(7) 0.4598(2) 0.92953(9) 0.0329(4) Uani 1 1 d .
H7 H 0.7991 0.4660 0.9773 0.040 Uiso 1 1 calc R
C8 C 0.83381(6) 0.4500(2) 0.88897(8) 0.0261(3) Uani 1 1 d .
H8 H 0.8694 0.4524 0.9096 0.031 Uiso 1 1 calc R
C9 C 0.90495(8) 0.6679(2) 0.54758(10) 0.0334(4) Uani 1 1 d .
H9 H 0.8816 0.6346 0.5799 0.040 Uiso 1 1 calc R
C10 C 0.90403(7) 0.8138(2) 0.51412(9) 0.0279(3) Uani 1 1 d .
H10 H 0.8802 0.9016 0.5182 0.034 Uiso 1 1 calc R
C11 C 0.94605(6) 0.80414(17) 0.47274(8) 0.0219(3) Uani 1 1 d .
C12 C 0.96533(5) 0.92310(17) 0.42631(7) 0.0193(2) Uani 1 1 d .
C13 C 1.00500(6) 0.8915(2) 0.38429(8) 0.0256(3) Uani 1 1 d .
H13 H 1.0207 0.7870 0.3835 0.031 Uiso 1 1 calc R
C14 C 1.02163(7) 1.0140(2) 0.34337(9) 0.0328(4) Uani 1 1 d .
H14 H 1.0491 0.9934 0.3148 0.039 Uiso 1 1 calc R
C15 C 0.99847(7) 1.1668(2) 0.34371(9) 0.0317(3) Uani 1 1 d .
H15 H 1.0096 1.2507 0.3155 0.038 Uiso 1 1 calc R
C16 C 0.95910(7) 1.19325(19) 0.38581(8) 0.0267(3) Uani 1 1 d .
H16 H 0.9427 1.2966 0.3870 0.032 Uiso 1 1 calc R

loop_
_atom_site_aniso_label
_atom_site_aniso_U_11
_atom_site_aniso_U_22
_atom_site_aniso_U_33
_atom_site_aniso_U_23
_atom_site_aniso_U_13
_atom_site_aniso_U_12
Mo1 0.01443(5) 0.01827(5) 0.02388(6) -0.00252(4) 0.00320(4) 0.00041(3)
Cl1 0.03061(17) 0.01911(15) 0.0348(2) 0.00156(13) 0.00729(15) 0.00230(12)
Cl2 0.02607(16) 0.01914(15) 0.0362(2) -0.00039(13) 0.00174(14) -0.00039(11)
Cl3 0.03337(19) 0.02784(18) 0.0327(2) -0.00319(14) 0.01251(15) 0.00916(14)
O1 0.0224(5) 0.0270(6) 0.0370(6) -0.0036(5) -0.0052(4) -0.0006(4)
O2 0.0243(5) 0.0317(6) 0.0367(7) -0.0064(5) 0.0126(5) 0.0012(4)
N1 0.0235(6) 0.0309(6) 0.0184(5) -0.0038(5) 0.0047(4) 0.0023(4)
N2 0.0181(5) 0.0251(6) 0.0185(5) -0.0030(4) 0.0034(4) 0.0009(4)
N3 0.0185(5) 0.0226(6) 0.0205(5) -0.0029(4) 0.0024(4) -0.0002(4)
N4 0.0473(9) 0.0170(6) 0.0340(7) 0.0044(5) 0.0019(6) 0.0004(5)
N5 0.0364(7) 0.0168(5) 0.0303(7) 0.0007(5) 0.0011(6) 0.0034(5)
N6 0.0226(5) 0.0192(5) 0.0215(5) 0.0005(4) 0.0030(4) 0.0050(4)
C1 0.0260(7) 0.0393(9) 0.0213(7) -0.0039(6) -0.0021(6) 0.0029(6)
C2 0.0179(6) 0.0395(9) 0.0261(7) -0.0052(6) -0.0009(5) 0.0026(5)
C3 0.0164(5) 0.0253(6) 0.0204(6) -0.0036(5) 0.0037(4) 0.0006(4)
C4 0.0175(5) 0.0243(6) 0.0212(6) -0.0042(5) 0.0035(5) -0.0008(4)
C5 0.0201(6) 0.0362(8) 0.0279(7) -0.0080(6) 0.0064(5) -0.0024(5)
C6 0.0284(7) 0.0437(10) 0.0278(8) -0.0092(7) 0.0124(6) -0.0043(6)
C7 0.0345(8) 0.0428(10) 0.0218(7) -0.0079(6) 0.0046(6) -0.0039(7)
C8 0.0246(6) 0.0313(8) 0.0219(7) -0.0045(5) 0.0003(5) -0.0019(5)
C9 0.0444(10) 0.0241(8) 0.0324(9) 0.0038(6) 0.0071(7) -0.0049(6)
C10 0.0329(8) 0.0222(7) 0.0296(8) 0.0021(6) 0.0076(6) 0.0010(5)
C11 0.0266(6) 0.0162(6) 0.0225(6) -0.0005(5) 0.0000(5) 0.0010(4)
C12 0.0207(5) 0.0181(6) 0.0187(6) -0.0016(4) 0.0000(4) 0.0030(4)
C13 0.0249(6) 0.0268(7) 0.0258(7) -0.0016(5) 0.0065(5) 0.0069(5)
C14 0.0274(7) 0.0451(10) 0.0274(8) -0.0004(7) 0.0104(6) 0.0026(6)
C15 0.0329(8) 0.0367(9) 0.0258(8) 0.0089(6) 0.0038(6) -0.0020(6)
C16 0.0305(7) 0.0223(7) 0.0271(7) 0.0055(5) 0.0008(6) 0.0032(5)

loop_
_atom_type_symbol
_atom_type_description
_atom_type_scat_dispersion_real
_atom_type_scat_dispersion_imag
_atom_type_scat_source
C C 0.0033 0.0016 'International Tables Vol C Tables 4.2.6.8 and 6.1.1.4'
H H 0.0000 0.0000 'International Tables Vol C Tables 4.2.6.8 and 6.1.1.4'
N N 0.0061 0.0033 'International Tables Vol C Tables 4.2.6.8 and 6.1.1.4'
O O 0.0106 0.0060 'International Tables Vol C Tables 4.2.6.8 and 6.1.1.4'
Mo Mo -1.6832 0.6857 'International Tables Vol C Tables 4.2.6.8 and 6.1.1.4'
Cl Cl 0.1484 0.1585 'International Tables Vol C Tables 4.2.6.8 and 6.1.1.4'

loop_
_geom_angle_atom_site_label_1
_geom_angle_atom_site_label_2
_geom_angle_atom_site_label_3
_geom_angle
O2 Mo1 O1 107.12(6)
O2 Mo1 N2 91.62(5)
O1 Mo1 N2 161.17(6)
O2 Mo1 N3 160.44(5)
O1 Mo1 N3 92.41(5)
N2 Mo1 N3 68.82(4)
O2 Mo1 Cl2 97.70(4)
O1 Mo1 Cl2 95.92(4)
N2 Mo1 Cl2 83.08(3)
N3 Mo1 Cl2 80.89(3)
O2 Mo1 Cl1 95.45(5)
O1 Mo1 Cl1 94.17(4)
N2 Mo1 Cl1 81.91(3)
N3 Mo1 Cl1 81.79(3)
Cl2 Mo1 Cl1 160.276(15)
N2 N1 C1 111.01(13)
N2 N1 H1 124.6(17)
C1 N1 H1 123.6(17)
C3 N2 N1 106.29(12)
C3 N2 Mo1 120.65(10)
N1 N2 Mo1 132.71(10)
C8 N3 C4 118.26(13)
C8 N3 Mo1 122.63(10)
C4 N3 Mo1 119.11(10)
N5 N4 C9 113.10(14)
N5 N4 H4 118.8(19)
C9 N4 H4 128.1(19)
N4 N5 C11 104.16(14)
C16 N6 C12 123.20(14)
C16 N6 H6 115.8(14)
C12 N6 H6 121.0(14)
N1 C1 C2 107.70(14)
N1 C1 H1A 126.1
C2 C1 H1A 126.1
C1 C2 C3 104.79(13)
C1 C2 H2 127.6
C3 C2 H2 127.6
N2 C3 C2 110.20(13)
N2 C3 C4 116.62(12)
C2 C3 C4 133.14(13)
N3 C4 C5 122.38(14)
N3 C4 C3 114.36(12)
C5 C4 C3 123.24(13)
C4 C5 C6 118.71(15)
C4 C5 H5 120.6
C6 C5 H5 120.6
C7 C6 C5 119.04(16)
C7 C6 H6A 120.5
C5 C6 H6A 120.5
C8 C7 C6 119.34(16)
C8 C7 H7 120.3
C6 C7 H7 120.3
N3 C8 C7 122.23(15)
N3 C8 H8 118.9
C7 C8 H8 118.9
N4 C9 C10 106.77(16)
N4 C9 H9 126.6
C10 C9 H9 126.6
C9 C10 C11 104.71(15)
C9 C10 H10 127.6
C11 C10 H10 127.6
N5 C11 C10 111.26(14)
N5 C11 C12 118.57(14)
C10 C11 C12 130.16(13)
N6 C12 C13 118.41(14)
N6 C12 C11 117.97(13)
C13 C12 C11 123.61(13)
C12 C13 C14 119.26(15)
C12 C13 H13 120.4
C14 C13 H13 120.4
C13 C14 C15 120.73(16)
C13 C14 H14 119.6
C15 C14 H14 119.6
C16 C15 C14 118.30(16)
C16 C15 H15 120.9
C14 C15 H15 120.9
N6 C16 C15 120.10(15)
N6 C16 H16 120.0
C15 C16 H16 120.0

loop_
_geom_bond_atom_site_label_1
_geom_bond_atom_site_label_2
_geom_bond_distance
Mo1 O2 1.6959(12)
Mo1 O1 1.6972(12)
Mo1 N2 2.2824(12)
Mo1 N3 2.3492(13)
Mo1 Cl2 2.3679(4)
Mo1 Cl1 2.3786(4)
N1 N2 1.3426(18)
N1 C1 1.347(2)
N1 H1 0.81(2)
N2 C3 1.3398(18)
N3 C8 1.346(2)
N3 C4 1.3530(18)
N4 N5 1.341(2)
N4 C9 1.342(3)
N4 H4 0.82(3)
N5 C11 1.3456(19)
N6 C16 1.345(2)
N6 C12 1.3530(18)
N6 H6 0.90(2)
C1 C2 1.378(2)
C1 H1A 0.9500
C2 C3 1.401(2)
C2 H2 0.9500
C3 C4 1.459(2)
C4 C5 1.386(2)
C5 C6 1.386(2)
C5 H5 0.9500
C6 C7 1.383(3)
C6 H6A 0.9500
C7 C8 1.382(2)
C7 H7 0.9500
C8 H8 0.9500
C9 C10 1.376(2)
C9 H9 0.9500
C10 C11 1.399(2)
C10 H10 0.9500
C11 C12 1.461(2)
C12 C13 1.383(2)
C13 C14 1.387(3)
C13 H13 0.9500
C14 C15 1.390(3)
C14 H14 0.9500
C15 C16 1.371(3)
C15 H15 0.9500
C16 H16 0.9500

loop_
_geom_hbond_atom_site_label_D
_geom_hbond_atom_site_label_H
_geom_hbond_atom_site_label_A
_geom_hbond_distance_DH
_geom_hbond_distance_HA
_geom_hbond_distance_DA
_geom_hbond_angle_DHA
_geom_hbond_site_symmetry_A
N1 H1 Cl3 0.81(2) 2.26(2) 3.0598(14) 170(2) .
N4 H4 N5 0.82(3) 2.28(3) 2.911(2) 133(2) 5_766
N6 H6 Cl3 0.90(2) 2.17(2) 3.0405(13) 164(2) 1_565

loop_
_geom_torsion_atom_site_label_1
_geom_torsion_atom_site_label_2
_geom_torsion_atom_site_label_3
_geom_torsion_atom_site_label_4
_geom_torsion
C1 N1 N2 C3 -0.86(18)
C1 N1 N2 Mo1 -173.91(12)
O2 Mo1 N2 C3 -173.47(12)
O1 Mo1 N2 C3 0.9(2)
N3 Mo1 N2 C3 6.09(11)
Cl2 Mo1 N2 C3 88.97(11)
Cl1 Mo1 N2 C3 -78.19(11)
O2 Mo1 N2 N1 -1.24(14)
O1 Mo1 N2 N1 173.15(16)
N3 Mo1 N2 N1 178.32(15)
Cl2 Mo1 N2 N1 -98.80(13)
Cl1 Mo1 N2 N1 94.04(13)
O2 Mo1 N3 C8 175.99(16)
O1 Mo1 N3 C8 -6.99(13)
N2 Mo1 N3 C8 174.68(13)
Cl2 Mo1 N3 C8 88.61(12)
Cl1 Mo1 N3 C8 -100.87(12)
O2 Mo1 N3 C4 -3.0(2)
O1 Mo1 N3 C4 173.98(11)
N2 Mo1 N3 C4 -4.35(10)
Cl2 Mo1 N3 C4 -90.41(11)
Cl1 Mo1 N3 C4 80.11(11)
C9 N4 N5 C11 -0.5(2)
N2 N1 C1 C2 0.6(2)
N1 C1 C2 C3 -0.2(2)
N1 N2 C3 C2 0.75(18)
Mo1 N2 C3 C2 174.81(11)
N1 N2 C3 C4 178.75(13)
Mo1 N2 C3 C4 -7.19(18)
C1 C2 C3 N2 -0.37(19)
C1 C2 C3 C4 -177.92(17)
C8 N3 C4 C5 1.7(2)
Mo1 N3 C4 C5 -179.25(12)
C8 N3 C4 C3 -176.63(14)
Mo1 N3 C4 C3 2.44(17)
N2 C3 C4 N3 2.9(2)
C2 C3 C4 N3 -179.65(17)
N2 C3 C4 C5 -175.39(15)
C2 C3 C4 C5 2.0(3)
N3 C4 C5 C6 -2.0(3)
C3 C4 C5 C6 176.20(16)
C4 C5 C6 C7 0.4(3)
C5 C6 C7 C8 1.2(3)
C4 N3 C8 C7 0.1(2)
Mo1 N3 C8 C7 -178.92(13)
C6 C7 C8 N3 -1.6(3)
N5 N4 C9 C10 0.4(2)
N4 C9 C10 C11 -0.2(2)
N4 N5 C11 C10 0.36(18)
N4 N5 C11 C12 179.24(13)
C9 C10 C11 N5 -0.13(19)
C9 C10 C11 C12 -178.84(15)
C16 N6 C12 C13 -0.3(2)
C16 N6 C12 C11 178.57(14)
N5 C11 C12 N6 -172.05(14)
C10 C11 C12 N6 6.6(2)
N5 C11 C12 C13 6.8(2)
C10 C11 C12 C13 -174.61(16)
N6 C12 C13 C14 0.6(2)
C11 C12 C13 C14 -178.17(15)
C12 C13 C14 C15 -0.7(3)
C13 C14 C15 C16 0.4(3)
C12 N6 C16 C15 0.0(2)
C14 C15 C16 N6 -0.1(3)
